data_7040275
loop_
_publ_author_name
'Hildebrandt, Jana'
'H\"afner, Norman'
'G\"orls, Helmar'
'Kritsch, Daniel'
'Ferraro, Giarita'
'D\"urst, Matthias'
'Runnebaum, Ingo B.'
'Merlino, Antonello'
'Weigand, Wolfgang'

_publ_section_title
;
 Platinum(ii) O,S complexes as potential metallodrugs against Cisplatin
 resistance.
;
_journal_issue 47
_journal_name_full 'Dalton transactions (Cambridge, England : 2003)'
_journal_page_first 18876
_journal_page_last 18891
_journal_paper_doi 10.1039/c6dt01388k
_journal_volume 45
_journal_year 2016
_chemical_formula_moiety 'C13 H17 Cl O3 Pt S3'
_chemical_formula_sum 'C13 H17 Cl O3 Pt S3'
_chemical_formula_weight 547.99
_chemical_name_systematic
; 
 ? 
;
_space_group_IT_number 158
_symmetry_cell_setting trigonal
_symmetry_space_group_name_Hall 'P 3 -2"c'
_symmetry_space_group_name_H-M 'P 3 c 1'
_atom_sites_solution_hydrogens geom
_atom_sites_solution_primary direct
_atom_sites_solution_secondary difmap
_audit_creation_method SHELXL-97
_audit_update_record
;
2016-01-08 deposited with the CCDC.
2016-08-11 downloaded from the CCDC.
;
_cell_angle_alpha 90
_cell_angle_beta 90
_cell_angle_gamma 120
_cell_formula_units_Z 18
_cell_length_a 34.3480(5)
_cell_length_b 34.3480(5)
_cell_length_c 7.2750(1)
_cell_measurement_reflns_used 64398
_cell_measurement_temperature 293(2)
_cell_measurement_theta_max 27.51
_cell_measurement_theta_min 1.37
_cell_volume 7433.04(18)
_computing_cell_refinement DENZO
_computing_data_collection COLLECT
_computing_data_reduction DENZO
_computing_molecular_graphics SHELXTL/PC
_computing_publication_material SHELXL-97
_computing_structure_refinement 'SHELXL-97 (Sheldrick, 2008)'
_computing_structure_solution 'SHELXS-97 (Sheldrick, 2008)'
_diffrn_ambient_temperature 293(2)
_diffrn_measured_fraction_theta_full 0.999
_diffrn_measured_fraction_theta_max 0.999
_diffrn_measurement_device_type KappaCCD
_diffrn_measurement_method 'phi- + omega-scan'
_diffrn_radiation_monochromator graphite
_diffrn_radiation_source 'fine-focus sealed tube'
_diffrn_radiation_type MoK\a
_diffrn_radiation_wavelength 0.71073
_diffrn_reflns_av_R_equivalents 0.0559
_diffrn_reflns_av_sigmaI/netI 0.0474
_diffrn_reflns_limit_h_max 44
_diffrn_reflns_limit_h_min -43
_diffrn_reflns_limit_k_max 44
_diffrn_reflns_limit_k_min -44
_diffrn_reflns_limit_l_max 9
_diffrn_reflns_limit_l_min -9
_diffrn_reflns_number 64398
_diffrn_reflns_theta_full 27.51
_diffrn_reflns_theta_max 27.51
_diffrn_reflns_theta_min 1.37
_exptl_absorpt_coefficient_mu 9.040
_exptl_absorpt_correction_T_max 0.0206
_exptl_absorpt_correction_T_min 0.0047
_exptl_absorpt_correction_type multi-scan
_exptl_absorpt_process_details 'SADABS, Bruker-AXS, 2002'
_exptl_crystal_colour yelloq
_exptl_crystal_density_diffrn 2.204
_exptl_crystal_density_method 'not measured'
_exptl_crystal_description prism
_exptl_crystal_F_000 4716
_exptl_crystal_size_max 0.132
_exptl_crystal_size_mid 0.110
_exptl_crystal_size_min 0.098
_refine_diff_density_max 1.691
_refine_diff_density_min -1.083
_refine_diff_density_rms 0.208
_refine_ls_abs_structure_details 'Flack H D (1983), Acta Cryst. A39, 876-881'
_refine_ls_abs_structure_Flack 0.131(9)
_refine_ls_extinction_method none
_refine_ls_goodness_of_fit_ref 1.064
_refine_ls_hydrogen_treatment constr
_refine_ls_matrix_type full
_refine_ls_number_parameters 568
_refine_ls_number_reflns 11219
_refine_ls_number_restraints 1
_refine_ls_restrained_S_all 1.064
_refine_ls_R_factor_all 0.0714
_refine_ls_R_factor_gt 0.0548
_refine_ls_shift/su_max 0.002
_refine_ls_shift/su_mean 0.000
_refine_ls_structure_factor_coef Fsqd
_refine_ls_weighting_details 'calc w=1/[\s^2^(Fo^2^)+(0.0495P)^2^+71.0743P] where P=(Fo^2^+2Fc^2^)/3'
_refine_ls_weighting_scheme calc
_refine_ls_wR_factor_gt 0.1284
_refine_ls_wR_factor_ref 0.1397
_reflns_number_gt 8758
_reflns_number_total 11219
_reflns_threshold_expression >2sigma(I)
_cod_data_source_file c6dt01388k2.cif
_cod_data_source_block FO5801
_cod_depositor_comments 'Adding full bibliography for 7040272--7040281.cif.'
_cod_database_code 7040275

loop_
_symmetry_equiv_pos_as_xyz
'x, y, z'
'-y, x-y, z'
'-x+y, -x, z'
'-y, -x, z+1/2'
'-x+y, y, z+1/2'
'x, x-y, z+1/2'

loop_
_atom_site_label
_atom_site_type_symbol
_atom_site_fract_x
_atom_site_fract_y
_atom_site_fract_z
_atom_site_U_iso_or_equiv
_atom_site_adp_type
_atom_site_occupancy
_atom_site_symmetry_multiplicity
_atom_site_calc_flag
_atom_site_refinement_flags
Pt1A Pt 0.519436(18) 0.559097(18) 0.5010(3) 0.0378(2) Uani 1 1 d .
Cl1A Cl 0.58744(11) 0.62721(11) 0.5070(6) 0.0397(6) Uani 1 1 d .
S1A S 0.45452(12) 0.49298(11) 0.5033(7) 0.0393(7) Uani 1 1 d .
S2A S 0.35634(14) 0.45644(14) 0.4999(7) 0.0522(10) Uani 1 1 d .
S3A S 0.55639(11) 0.52217(11) 0.5081(5) 0.0328(6) Uani 1 1 d .
O1A O 0.4909(4) 0.5970(4) 0.4853(16) 0.051(3) Uani 1 1 d .
O2A O 0.5053(4) 0.7426(4) 0.558(2) 0.085(4) Uani 1 1 d .
O3A O 0.5286(3) 0.4729(3) 0.5094(14) 0.043(2) Uani 1 1 d .
C1A C 0.4111(4) 0.5028(5) 0.492(2) 0.048(4) Uani 1 1 d .
C2A C 0.4123(5) 0.5431(5) 0.474(3) 0.065(5) Uani 1 1 d .
H2AA H 0.3845 0.5415 0.4672 0.078 Uiso 1 1 calc R
C3A C 0.4496(5) 0.5859(5) 0.4647(19) 0.043(3) Uani 1 1 d .
C4A C 0.4424(5) 0.6256(5) 0.4452(17) 0.044(3) Uani 1 1 d .
C5A C 0.4041(5) 0.6228(5) 0.3621(19) 0.050(3) Uani 1 1 d .
H5AA H 0.3822 0.5960 0.3101 0.060 Uiso 1 1 calc R
C6A C 0.3994(7) 0.6608(5) 0.359(2) 0.058(4) Uani 1 1 d .
H6AA H 0.3742 0.6594 0.3042 0.070 Uiso 1 1 calc R
C7A C 0.4325(7) 0.7012(6) 0.438(2) 0.065(5) Uani 1 1 d .
H7AA H 0.4289 0.7263 0.4367 0.077 Uiso 1 1 calc R
C8A C 0.4704(4) 0.7043(4) 0.516(2) 0.036(3) Uani 1 1 d .
C9A C 0.4746(4) 0.6663(4) 0.5160(17) 0.030(2) Uani 1 1 d .
H9AA H 0.5005 0.6684 0.5661 0.036 Uiso 1 1 calc R
C10A C 0.5066(5) 0.7848(4) 0.535(2) 0.043(3) Uani 1 1 d .
H10A H 0.5358 0.8089 0.5680 0.064 Uiso 1 1 calc R
H10B H 0.4844 0.7855 0.6129 0.064 Uiso 1 1 calc R
H10C H 0.5004 0.7880 0.4093 0.064 Uiso 1 1 calc R
C11A C 0.3617(5) 0.4067(4) 0.5111(19) 0.038(3) Uani 1 1 d .
H11A H 0.3324 0.3804 0.5146 0.057 Uiso 1 1 calc R
H11B H 0.3781 0.4078 0.6200 0.057 Uiso 1 1 calc R
H11C H 0.3777 0.4055 0.4047 0.057 Uiso 1 1 calc R
C12A C 0.5944(4) 0.5385(4) 0.3239(18) 0.039(3) Uani 1 1 d .
H12A H 0.6110 0.5229 0.3314 0.058 Uiso 1 1 calc R
H12B H 0.6149 0.5703 0.3298 0.058 Uiso 1 1 calc R
H12C H 0.5782 0.5312 0.2100 0.058 Uiso 1 1 calc R
C13A C 0.5936(4) 0.5383(5) 0.6985(15) 0.035(3) Uani 1 1 d .
H13A H 0.6087 0.5212 0.6985 0.052 Uiso 1 1 calc R
H13B H 0.5768 0.5328 0.8105 0.052 Uiso 1 1 calc R
H13C H 0.6154 0.5698 0.6896 0.052 Uiso 1 1 calc R
Pt1B Pt 0.774238(18) 0.627042(18) 0.4951(2) 0.0364(3) Uani 1 1 d .
Cl1B Cl 0.70599(11) 0.62641(13) 0.4990(5) 0.0395(7) Uani 1 1 d .
S1B S 0.84055(12) 0.62841(13) 0.4967(6) 0.0386(7) Uani 1 1 d .
S2B S 0.87700(13) 0.56667(13) 0.4920(6) 0.0471(9) Uani 1 1 d .
S3B S 0.81110(11) 0.70067(11) 0.5023(5) 0.0336(7) Uani 1 1 d .
O1B O 0.7360(3) 0.5596(4) 0.4818(17) 0.051(3) Uani 1 1 d .
O2B O 0.5903(4) 0.4293(4) 0.558(2) 0.085(4) Uani 1 1 d .
O3B O 0.8602(3) 0.7220(3) 0.5071(14) 0.039(2) Uani 1 1 d .
C1B C 0.8310(5) 0.5758(5) 0.485(2) 0.044(3) Uani 1 1 d .
C2B C 0.7909(6) 0.5341(6) 0.465(3) 0.066(5) Uani 1 1 d .
H2BA H 0.7936 0.5086 0.4521 0.080 Uiso 1 1 calc R
C3B C 0.7463(6) 0.5280(5) 0.462(2) 0.057(4) Uani 1 1 d .
C4B C 0.7077(6) 0.4832(6) 0.454(2) 0.058(4) Uani 1 1 d .
C5B C 0.7111(6) 0.4477(5) 0.358(2) 0.060(4) Uani 1 1 d .
H5BA H 0.7379 0.4531 0.3050 0.072 Uiso 1 1 calc R
C6B C 0.6732(6) 0.4058(7) 0.350(3) 0.069(5) Uani 1 1 d .
H6BA H 0.6744 0.3824 0.2910 0.083 Uiso 1 1 calc R
C7B C 0.6317(5) 0.3979(7) 0.433(3) 0.063(3) Uani 1 1 d .
H7BA H 0.6069 0.3691 0.4356 0.076 Uiso 1 1 calc R
C8B C 0.6290(4) 0.4323(5) 0.505(2) 0.042(3) Uani 1 1 d .
C9B C 0.6669(5) 0.4753(4) 0.5063(18) 0.037(3) Uani 1 1 d .
H9BA H 0.6638 0.4993 0.5453 0.045 Uiso 1 1 calc R
C10B C 0.5493(5) 0.3892(5) 0.519(3) 0.072(6) Uani 1 1 d .
H10D H 0.5245 0.3932 0.5529 0.109 Uiso 1 1 calc R
H10E H 0.5480 0.3648 0.5886 0.109 Uiso 1 1 calc R
H10F H 0.5477 0.3826 0.3904 0.109 Uiso 1 1 calc R
C11B C 0.9244(5) 0.6204(5) 0.498(2) 0.041(3) Uani 1 1 d .
H11D H 0.9510 0.6180 0.5058 0.061 Uiso 1 1 calc R
H11E H 0.9227 0.6363 0.6040 0.061 Uiso 1 1 calc R
H11F H 0.9254 0.6365 0.3888 0.061 Uiso 1 1 calc R
C12B C 0.7949(5) 0.7224(4) 0.3143(18) 0.040(3) Uani 1 1 d .
H12D H 0.8115 0.7546 0.3178 0.060 Uiso 1 1 calc R
H12E H 0.7633 0.7121 0.3223 0.060 Uiso 1 1 calc R
H12F H 0.8010 0.7121 0.2012 0.060 Uiso 1 1 calc R
C13B C 0.7946(4) 0.7224(4) 0.6884(18) 0.040(3) Uani 1 1 d .
H13D H 0.8143 0.7544 0.6956 0.059 Uiso 1 1 calc R
H13E H 0.7963 0.7087 0.8008 0.059 Uiso 1 1 calc R
H13F H 0.7643 0.7160 0.6695 0.059 Uiso 1 1 calc R
Pt1C Pt 0.706323(15) 0.813870(15) 0.5273(2) 0.02259(14) Uani 1 1 d .
Cl1C Cl 0.70681(10) 0.74607(10) 0.5236(4) 0.0315(6) Uani 1 1 d .
S1C S 0.70523(10) 0.87919(11) 0.5263(4) 0.0259(6) Uani 1 1 d .
S2C S 0.76683(11) 0.97709(10) 0.5307(4) 0.0301(6) Uani 1 1 d .
S3C S 0.63284(10) 0.77715(10) 0.5207(4) 0.0274(6) Uani 1 1 d .
O1C O 0.7734(3) 0.8424(3) 0.5394(11) 0.0286(18) Uani 1 1 d .
O2C O 0.9035(3) 0.8276(4) 0.4381(12) 0.046(2) Uani 1 1 d .
C1C C 0.7576(4) 0.9223(4) 0.5339(12) 0.019(2) Uani 1 1 d .
O3C O 0.6108(3) 0.8043(3) 0.5159(12) 0.035(2) Uani 1 1 d .
C2C C 0.7979(4) 0.9212(4) 0.5486(15) 0.027(2) Uani 1 1 d .
H2CA H 0.8241 0.9489 0.5582 0.033 Uiso 1 1 calc R
C3C C 0.8033(4) 0.8847(4) 0.5505(14) 0.027(2) Uani 1 1 d .
C4C C 0.8501(4) 0.8916(4) 0.5603(17) 0.032(3) Uani 1 1 d .
C5C C 0.8857(5) 0.9299(5) 0.6493(18) 0.045(3) Uani 1 1 d .
H5CA H 0.8809 0.9518 0.7027 0.054 Uiso 1 1 calc R
C6C C 0.9282(5) 0.9335(5) 0.653(2) 0.047(3) Uani 1 1 d .
H6CA H 0.9519 0.9583 0.7104 0.056 Uiso 1 1 calc R
C7C C 0.9357(5) 0.9009(6) 0.574(3) 0.063(3) Uani 1 1 d .
H7CA H 0.9648 0.9057 0.5641 0.076 Uiso 1 1 calc R
C8C C 0.9002(5) 0.8622(4) 0.5130(18) 0.038(3) Uani 1 1 d .
C9C C 0.8569(5) 0.8573(5) 0.501(2) 0.042(3) Uani 1 1 d .
H9CA H 0.8331 0.8311 0.4527 0.050 Uiso 1 1 calc R
C10C C 0.9430(6) 0.8262(7) 0.4656(19) 0.052(4) Uani 1 1 d .
H10G H 0.9400 0.7994 0.4109 0.078 Uiso 1 1 calc R
H10H H 0.9485 0.8262 0.5950 0.078 Uiso 1 1 calc R
H10I H 0.9678 0.8520 0.4097 0.078 Uiso 1 1 calc R
C11C C 0.7125(4) 0.9708(5) 0.5204(16) 0.034(3) Uani 1 1 d .
H11G H 0.7151 0.9998 0.5095 0.051 Uiso 1 1 calc R
H11H H 0.6962 0.9563 0.6303 0.051 Uiso 1 1 calc R
H11I H 0.6967 0.9528 0.4156 0.051 Uiso 1 1 calc R
C12C C 0.6104(4) 0.7386(4) 0.7079(15) 0.035(3) Uani 1 1 d .
H12G H 0.5783 0.7253 0.7104 0.052 Uiso 1 1 calc R
H12H H 0.6229 0.7543 0.8212 0.052 Uiso 1 1 calc R
H12I H 0.6180 0.7154 0.6929 0.052 Uiso 1 1 calc R
C13C C 0.6106(5) 0.7380(4) 0.3336(18) 0.041(3) Uani 1 1 d .
H13G H 0.5784 0.7208 0.3435 0.062 Uiso 1 1 calc R
H13H H 0.6226 0.7182 0.3380 0.062 Uiso 1 1 calc R
H13I H 0.6187 0.7542 0.2193 0.062 Uiso 1 1 calc R

loop_
_atom_site_aniso_label
_atom_site_aniso_U_11
_atom_site_aniso_U_22
_atom_site_aniso_U_33
_atom_site_aniso_U_23
_atom_site_aniso_U_13
_atom_site_aniso_U_12
Pt1A 0.0276(3) 0.0280(3) 0.0575(5) 0.0000(2) -0.0002(2) 0.0137(2)
Cl1A 0.0320(17) 0.0315(16) 0.0528(16) -0.0006(13) 0.0010(14) 0.0137(14)
S1A 0.0313(17) 0.0282(17) 0.0599(19) -0.0013(16) -0.0020(17) 0.0160(13)
S2A 0.033(2) 0.035(2) 0.086(3) -0.0034(18) -0.0040(17) 0.0154(17)
S3A 0.0292(16) 0.0302(16) 0.0407(16) -0.0006(11) 0.0009(12) 0.0162(14)
O1A 0.041(6) 0.036(6) 0.081(8) 0.006(5) 0.006(5) 0.024(5)
O2A 0.025(4) 0.023(4) 0.189(12) 0.000(5) -0.009(5) -0.002(3)
O3A 0.045(6) 0.036(6) 0.054(5) -0.004(4) -0.005(5) 0.024(5)
C1A 0.017(6) 0.034(8) 0.091(11) -0.013(7) -0.009(6) 0.012(6)
C2A 0.020(7) 0.028(8) 0.146(18) -0.012(9) -0.005(8) 0.011(6)
C3A 0.041(9) 0.039(8) 0.054(8) 0.005(6) -0.002(6) 0.023(7)
C4A 0.046(8) 0.046(8) 0.031(6) 0.009(5) -0.006(5) 0.017(7)
C5A 0.047(9) 0.051(9) 0.053(8) 0.004(6) -0.004(6) 0.026(7)
C6A 0.092(14) 0.050(10) 0.049(8) 0.003(6) 0.000(8) 0.048(10)
C7A 0.114(17) 0.037(9) 0.042(8) 0.006(6) -0.005(8) 0.037(10)
C8A 0.023(6) 0.032(7) 0.058(8) -0.004(5) -0.006(5) 0.017(6)
C9A 0.026(6) 0.038(7) 0.029(5) -0.004(4) -0.007(4) 0.018(6)
C10A 0.036(8) 0.026(7) 0.065(9) -0.009(6) -0.009(6) 0.015(6)
C11A 0.052(9) 0.028(7) 0.041(6) 0.003(5) 0.007(6) 0.024(6)
C12A 0.030(7) 0.033(7) 0.049(7) -0.004(5) 0.005(5) 0.013(6)
C13A 0.029(6) 0.046(7) 0.033(6) -0.008(5) -0.008(4) 0.022(6)
Pt1B 0.0297(3) 0.0291(3) 0.0509(6) 0.0002(2) 0.0000(2) 0.0150(2)
Cl1B 0.0290(17) 0.0401(18) 0.0514(18) 0.0002(13) -0.0010(14) 0.0188(14)
S1B 0.0317(17) 0.0320(18) 0.054(2) -0.0007(13) -0.0022(15) 0.0173(15)
S2B 0.0348(19) 0.037(2) 0.072(2) -0.0024(17) 0.0017(16) 0.0200(17)
S3B 0.0315(16) 0.0295(16) 0.0418(16) 0.0010(12) 0.0001(12) 0.0166(14)
O1B 0.029(5) 0.030(5) 0.092(8) 0.001(5) -0.005(5) 0.014(5)
O2B 0.025(4) 0.023(4) 0.189(12) 0.000(5) -0.009(5) -0.002(3)
O3B 0.023(5) 0.027(5) 0.065(6) 0.002(4) 0.001(4) 0.012(4)
C1B 0.031(7) 0.048(9) 0.060(9) 0.007(6) 0.003(6) 0.024(7)
C2B 0.042(10) 0.044(10) 0.115(16) 0.003(9) 0.010(9) 0.023(9)
C3B 0.044(9) 0.032(9) 0.080(11) 0.018(7) 0.018(8) 0.007(7)
C4B 0.065(12) 0.040(9) 0.066(10) -0.007(7) -0.009(8) 0.025(9)
C5B 0.050(10) 0.038(9) 0.078(11) -0.017(7) 0.004(8) 0.012(7)
C6B 0.056(11) 0.060(12) 0.098(14) -0.008(9) 0.000(9) 0.036(10)
C7B 0.031(6) 0.063(8) 0.118(10) 0.012(7) 0.010(6) 0.039(6)
C8B 0.021(6) 0.040(8) 0.055(8) -0.014(6) -0.002(5) 0.006(6)
C9B 0.050(8) 0.024(6) 0.035(6) 0.005(5) -0.001(5) 0.016(6)
C10B 0.025(8) 0.021(8) 0.161(19) 0.018(9) -0.013(9) 0.003(6)
C11B 0.038(8) 0.041(8) 0.059(8) -0.009(6) -0.003(6) 0.031(7)
C12B 0.043(8) 0.029(7) 0.051(7) -0.001(5) 0.001(6) 0.019(6)
C13B 0.025(6) 0.035(7) 0.055(8) -0.003(5) -0.001(5) 0.012(6)
Pt1C 0.0240(2) 0.0236(2) 0.0200(3) 0.00013(14) 0.00010(15) 0.01177(19)
Cl1C 0.0339(16) 0.0294(15) 0.0335(13) 0.0006(11) 0.0014(11) 0.0175(12)
S1C 0.0275(15) 0.0261(14) 0.0231(11) -0.0011(11) -0.0015(9) 0.0127(12)
S2C 0.0291(15) 0.0234(14) 0.0384(15) -0.0005(11) -0.0001(11) 0.0137(13)
S3C 0.0279(15) 0.0294(15) 0.0255(13) 0.0008(10) 0.0015(10) 0.0147(13)
O1C 0.022(4) 0.033(5) 0.031(4) 0.001(3) 0.005(3) 0.013(4)
O2C 0.041(6) 0.071(7) 0.038(5) -0.006(4) -0.002(4) 0.037(6)
C1C 0.024(5) 0.025(5) 0.016(4) -0.005(3) 0.000(3) 0.017(5)
O3C 0.035(5) 0.026(5) 0.038(4) 0.007(3) 0.004(4) 0.011(4)
C2C 0.014(5) 0.026(6) 0.036(6) -0.007(4) -0.010(4) 0.005(5)
C3C 0.018(5) 0.039(7) 0.022(5) 0.009(4) 0.008(4) 0.012(5)
C4C 0.013(5) 0.027(6) 0.051(7) 0.009(5) 0.004(4) 0.007(5)
C5C 0.051(9) 0.041(8) 0.048(7) -0.005(6) -0.008(6) 0.026(7)
C6C 0.038(8) 0.034(7) 0.062(9) -0.006(6) -0.015(6) 0.014(6)
C7C 0.031(6) 0.063(8) 0.118(10) 0.012(7) 0.010(6) 0.039(6)
C8C 0.043(8) 0.026(7) 0.041(7) 0.006(5) 0.009(5) 0.013(6)
C9C 0.047(9) 0.049(9) 0.044(7) 0.004(6) 0.002(6) 0.035(8)
C10C 0.051(10) 0.072(11) 0.044(8) -0.007(7) -0.002(6) 0.039(9)
C11C 0.025(6) 0.050(8) 0.025(5) -0.002(5) -0.010(4) 0.017(6)
C12C 0.031(6) 0.047(7) 0.032(6) 0.006(5) 0.007(4) 0.023(6)
C13C 0.042(8) 0.029(7) 0.045(7) -0.003(5) -0.015(5) 0.013(6)

loop_
_atom_type_symbol
_atom_type_description
_atom_type_scat_dispersion_real
_atom_type_scat_dispersion_imag
_atom_type_scat_source
C C 0.0033 0.0016 'International Tables Vol C Tables 4.2.6.8 and 6.1.1.4'
H H 0.0000 0.0000 'International Tables Vol C Tables 4.2.6.8 and 6.1.1.4'
O O 0.0106 0.0060 'International Tables Vol C Tables 4.2.6.8 and 6.1.1.4'
S S 0.1246 0.1234 'International Tables Vol C Tables 4.2.6.8 and 6.1.1.4'
Cl Cl 0.1484 0.1585 'International Tables Vol C Tables 4.2.6.8 and 6.1.1.4'
Pt Pt -1.7033 8.3905 'International Tables Vol C Tables 4.2.6.8 and 6.1.1.4'

loop_
_geom_angle_atom_site_label_1
_geom_angle_atom_site_label_2
_geom_angle_atom_site_label_3
_geom_angle
O1A Pt1A S3A 174.9(3)
O1A Pt1A S1A 95.6(3)
S3A Pt1A S1A 89.10(13)
O1A Pt1A Cl1A 85.3(3)
S3A Pt1A Cl1A 90.05(12)
S1A Pt1A Cl1A 178.30(15)
C1A S1A Pt1A 109.1(5)
C1A S2A C11A 106.9(7)
O3A S3A C12A 108.9(6)
O3A S3A C13A 107.9(6)
C12A S3A C13A 101.0(6)
O3A S3A Pt1A 115.7(4)
C12A S3A Pt1A 110.5(5)
C13A S3A Pt1A 111.8(4)
C3A O1A Pt1A 130.5(10)
C8A O2A C10A 122.8(13)
C2A C1A S1A 128.5(12)
C2A C1A S2A 113.5(11)
S1A C1A S2A 118.0(9)
C1A C2A C3A 128.5(15)
C1A C2A H2AA 115.7
C3A C2A H2AA 115.7
O1A C3A C2A 127.3(14)
O1A C3A C4A 113.6(13)
C2A C3A C4A 118.8(13)
C9A C4A C5A 118.5(14)
C9A C4A C3A 118.1(13)
C5A C4A C3A 123.3(14)
C6A C5A C4A 119.2(16)
C6A C5A H5AA 120.4
C4A C5A H5AA 120.4
C5A C6A C7A 120.2(17)
C5A C6A H6AA 119.9
C7A C6A H6AA 119.9
C8A C7A C6A 120.9(15)
C8A C7A H7AA 119.6
C6A C7A H7AA 119.6
O2A C8A C7A 122.2(13)
O2A C8A C9A 118.4(12)
C7A C8A C9A 118.0(13)
C4A C9A C8A 123.2(12)
C4A C9A H9AA 118.4
C8A C9A H9AA 118.4
O2A C10A H10A 109.5
O2A C10A H10B 109.5
H10A C10A H10B 109.5
O2A C10A H10C 109.5
H10A C10A H10C 109.5
H10B C10A H10C 109.5
S2A C11A H11A 109.5
S2A C11A H11B 109.5
H11A C11A H11B 109.5
S2A C11A H11C 109.5
H11A C11A H11C 109.5
H11B C11A H11C 109.5
S3A C12A H12A 109.5
S3A C12A H12B 109.5
H12A C12A H12B 109.5
S3A C12A H12C 109.5
H12A C12A H12C 109.5
H12B C12A H12C 109.5
S3A C13A H13A 109.5
S3A C13A H13B 109.5
H13A C13A H13B 109.5
S3A C13A H13C 109.5
H13A C13A H13C 109.5
H13B C13A H13C 109.5
O1B Pt1B S3B 175.4(3)
O1B Pt1B S1B 95.5(3)
S3B Pt1B S1B 88.91(13)
O1B Pt1B Cl1B 85.2(3)
S3B Pt1B Cl1B 90.49(13)
S1B Pt1B Cl1B 178.86(15)
C1B S1B Pt1B 109.1(5)
C11B S2B C1B 104.9(7)
O3B S3B C13B 107.5(6)
O3B S3B C12B 109.4(6)
C13B S3B C12B 100.2(6)
O3B S3B Pt1B 115.8(4)
C13B S3B Pt1B 112.5(5)
C12B S3B Pt1B 110.1(5)
C3B O1B Pt1B 131.9(10)
C8B O2B C10B 119.0(14)
C2B C1B S1B 131.9(12)
C2B C1B S2B 109.2(12)
S1B C1B S2B 118.9(9)
C1B C2B C3B 125.1(16)
C1B C2B H2BA 117.4
C3B C2B H2BA 117.4
O1B C3B C2B 126.1(15)
O1B C3B C4B 113.7(15)
C2B C3B C4B 119.9(16)
C9B C4B C3B 121.0(16)
C9B C4B C5B 118.5(15)
C3B C4B C5B 119.7(17)
C6B C5B C4B 117.8(17)
C6B C5B H5BA 121.1
C4B C5B H5BA 121.1
C5B C6B C7B 120.5(18)
C5B C6B H6BA 119.7
C7B C6B H6BA 119.7
C8B C7B C6B 119.7(17)
C8B C7B H7BA 120.1
C6B C7B H7BA 120.1
O2B C8B C7B 123.3(13)
O2B C8B C9B 116.5(14)
C7B C8B C9B 119.7(14)
C4B C9B C8B 122.8(14)
C4B C9B H9BA 118.6
C8B C9B H9BA 118.6
O2B C10B H10D 109.5
O2B C10B H10E 109.5
H10D C10B H10E 109.5
O2B C10B H10F 109.5
H10D C10B H10F 109.5
H10E C10B H10F 109.5
S2B C11B H11D 109.5
S2B C11B H11E 109.5
H11D C11B H11E 109.5
S2B C11B H11F 109.5
H11D C11B H11F 109.5
H11E C11B H11F 109.5
S3B C12B H12D 109.5
S3B C12B H12E 109.5
H12D C12B H12E 109.5
S3B C12B H12F 109.5
H12D C12B H12F 109.5
H12E C12B H12F 109.5
S3B C13B H13D 109.5
S3B C13B H13E 109.5
H13D C13B H13E 109.5
S3B C13B H13F 109.5
H13D C13B H13F 109.5
H13E C13B H13F 109.5
O1C Pt1C S3C 174.9(3)
O1C Pt1C S1C 95.8(3)
S3C Pt1C S1C 89.15(11)
O1C Pt1C Cl1C 84.7(3)
S3C Pt1C Cl1C 90.36(11)
S1C Pt1C Cl1C 179.02(11)
C1C S1C Pt1C 109.7(4)
C1C S2C C11C 104.9(6)
O3C S3C C12C 108.8(5)
O3C S3C C13C 107.2(6)
C12C S3C C13C 99.2(6)
O3C S3C Pt1C 116.6(4)
C12C S3C Pt1C 110.9(4)
C13C S3C Pt1C 112.7(5)
C3C O1C Pt1C 128.6(8)
C8C O2C C10C 118.7(12)
C2C C1C S1C 128.1(9)
C2C C1C S2C 112.4(8)
S1C C1C S2C 119.5(6)
C3C C2C C1C 128.2(11)
C3C C2C H2CA 115.9
C1C C2C H2CA 115.9
O1C C3C C2C 129.6(11)
O1C C3C C4C 111.5(11)
C2C C3C C4C 118.9(11)
C9C C4C C5C 119.8(12)
C9C C4C C3C 118.2(12)
C5C C4C C3C 121.5(12)
C6C C5C C4C 117.7(13)
C6C C5C H5CA 121.1
C4C C5C H5CA 121.1
C7C C6C C5C 121.6(14)
C7C C6C H6CA 119.2
C5C C6C H6CA 119.2
C8C C7C C6C 119.1(13)
C8C C7C H7CA 120.5
C6C C7C H7CA 120.5
C7C C8C O2C 124.0(14)
C7C C8C C9C 121.0(13)
O2C C8C C9C 114.4(13)
C4C C9C C8C 119.7(14)
C4C C9C H9CA 120.1
C8C C9C H9CA 120.1
O2C C10C H10G 109.5
O2C C10C H10H 109.5
H10G C10C H10H 109.5
O2C C10C H10I 109.5
H10G C10C H10I 109.5
H10H C10C H10I 109.5
S2C C11C H11G 109.5
S2C C11C H11H 109.5
H11G C11C H11H 109.5
S2C C11C H11I 109.5
H11G C11C H11I 109.5
H11H C11C H11I 109.5
S3C C12C H12G 109.5
S3C C12C H12H 109.5
H12G C12C H12H 109.5
S3C C12C H12I 109.5
H12G C12C H12I 109.5
H12H C12C H12I 109.5
S3C C13C H13G 109.5
S3C C13C H13H 109.5
H13G C13C H13H 109.5
S3C C13C H13I 109.5
H13G C13C H13I 109.5
H13H C13C H13I 109.5

loop_
_geom_bond_atom_site_label_1
_geom_bond_atom_site_label_2
_geom_bond_distance
Pt1A O1A 1.985(10)
Pt1A S3A 2.198(3)
Pt1A S1A 2.251(3)
Pt1A Cl1A 2.338(3)
S1A C1A 1.690(14)
S2A C1A 1.755(15)
S2A C11A 1.810(13)
S3A O3A 1.469(10)
S3A C12A 1.756(13)
S3A C13A 1.775(11)
O1A C3A 1.282(18)
O2A C8A 1.298(17)
O2A C10A 1.437(17)
C1A C2A 1.37(2)
C2A C3A 1.39(2)
C2A H2AA 0.9300
C3A C4A 1.51(2)
C4A C9A 1.379(19)
C4A C5A 1.41(2)
C5A C6A 1.39(2)
C5A H5AA 0.9300
C6A C7A 1.40(2)
C6A H6AA 0.9300
C7A C8A 1.38(2)
C7A H7AA 0.9300
C8A C9A 1.383(17)
C9A H9AA 0.9300
C10A H10A 0.9600
C10A H10B 0.9600
C10A H10C 0.9600
C11A H11A 0.9600
C11A H11B 0.9600
C11A H11C 0.9600
C12A H12A 0.9600
C12A H12B 0.9600
C12A H12C 0.9600
C13A H13A 0.9600
C13A H13B 0.9600
C13A H13C 0.9600
Pt1B O1B 2.014(11)
Pt1B S3B 2.191(3)
Pt1B S1B 2.255(3)
Pt1B Cl1B 2.334(3)
S1B C1B 1.670(16)
S2B C11B 1.748(15)
S2B C1B 1.760(14)
S3B O3B 1.464(9)
S3B C13B 1.771(13)
S3B C12B 1.775(13)
O1B C3B 1.31(2)
O2B C8B 1.335(19)
O2B C10B 1.421(17)
C1B C2B 1.41(2)
C2B C3B 1.44(2)
C2B H2BA 0.9300
C3B C4B 1.45(2)
C4B C9B 1.34(2)
C4B C5B 1.46(2)
C5B C6B 1.38(2)
C5B H5BA 0.9300
C6B C7B 1.44(2)
C6B H6BA 0.9300
C7B C8B 1.34(2)
C7B H7BA 0.9300
C8B C9B 1.397(18)
C9B H9BA 0.9300
C10B H10D 0.9600
C10B H10E 0.9600
C10B H10F 0.9600
C11B H11D 0.9600
C11B H11E 0.9600
C11B H11F 0.9600
C12B H12D 0.9600
C12B H12E 0.9600
C12B H12F 0.9600
C13B H13D 0.9600
C13B H13E 0.9600
C13B H13F 0.9600
Pt1C O1C 2.006(8)
Pt1C S3C 2.186(3)
Pt1C S1C 2.263(3)
Pt1C Cl1C 2.337(3)
S1C C1C 1.664(11)
S2C C1C 1.744(11)
S2C C11C 1.769(12)
S3C O3C 1.466(10)
S3C C12C 1.784(12)
S3C C13C 1.793(13)
O1C C3C 1.295(15)
O2C C8C 1.364(16)
O2C C10C 1.396(17)
C1C C2C 1.408(15)
C2C C3C 1.357(17)
C2C H2CA 0.9300
C3C C4C 1.505(15)
C4C C9C 1.380(18)
C4C C5C 1.427(19)
C5C C6C 1.40(2)
C5C H5CA 0.9300
C6C C7C 1.39(2)
C6C H6CA 0.9300
C7C C8C 1.36(2)
C7C H7CA 0.9300
C8C C9C 1.41(2)
C9C H9CA 0.9300
C10C H10G 0.9600
C10C H10H 0.9600
C10C H10I 0.9600
C11C H11G 0.9600
C11C H11H 0.9600
C11C H11I 0.9600
C12C H12G 0.9600
C12C H12H 0.9600
C12C H12I 0.9600
C13C H13G 0.9600
C13C H13H 0.9600
C13C H13I 0.9600
